data_7116142
loop_
_publ_author_name
'Yong-Sheng Zhang'
'Xiang-Ying Tang'
'Min Shi'

_publ_section_title
;
 Unprecedented synthesis of aza-bridged benzodioxepine derivatives through
 a tandem Rh(II)-catalyzed 1,3-rearrangement/[3+2] cycloaddition of
 carbonyltriazoles
;
_journal_name_full Chem.Commun.
_journal_page_first 15971
_journal_paper_doi 10.1039/C4cc08339C
_journal_volume 50
_journal_year 2014
_chemical_formula_sum 'C32 H28 N2 O6 S2'
_chemical_formula_weight 600.68
_chemical_name_systematic
; 
 ? 
;
_space_group_crystal_system monoclinic
_space_group_IT_number 14
_space_group_name_Hall '-P 2ybc'
_space_group_name_H-M_alt 'P 1 21/c 1'
_symmetry_space_group_name_Hall '-P 2ybc'
_symmetry_space_group_name_H-M 'P 1 21/c 1'
_atom_sites_solution_hydrogens geom
_audit_creation_method SHELXL-2013
_cell_angle_alpha 90
_cell_angle_beta 115.554(2)
_cell_angle_gamma 90
_cell_formula_units_Z 4
_cell_length_a 17.4958(18)
_cell_length_b 11.4975(12)
_cell_length_c 15.7284(17)
_cell_measurement_reflns_used 2487
_cell_measurement_temperature 293(2)
_cell_measurement_theta_max 50.875
_cell_measurement_theta_min 4.560
_cell_volume 2854.4(5)
_computing_cell_refinement 'Bruker SMART'
_computing_data_collection 'Bruker SMART'
_computing_data_reduction 'Bruker SHELXTL'
_computing_molecular_graphics 'Bruker SHELXTL'
_computing_publication_material 'Bruker SHELXTL'
_computing_structure_refinement 'SHELXL-2013 (Sheldrick, 2013)'
_computing_structure_solution 'Bruker SHELXTL'
_diffrn_ambient_temperature 293(2)
_diffrn_measured_fraction_theta_full 0.999
_diffrn_measured_fraction_theta_max 0.999
_diffrn_measurement_device_type 'CCD area detector'
_diffrn_measurement_method 'phi and omega scans'
_diffrn_radiation_type MoK\a
_diffrn_radiation_wavelength 0.71073
_diffrn_reflns_av_R_equivalents 0.0645
_diffrn_reflns_av_unetI/netI 0.0701
_diffrn_reflns_Laue_measured_fraction_full 0.999
_diffrn_reflns_Laue_measured_fraction_max 0.999
_diffrn_reflns_limit_h_max 21
_diffrn_reflns_limit_h_min -16
_diffrn_reflns_limit_k_max 14
_diffrn_reflns_limit_k_min -14
_diffrn_reflns_limit_l_max 18
_diffrn_reflns_limit_l_min -19
_diffrn_reflns_number 16892
_diffrn_reflns_point_group_measured_fraction_full 0.999
_diffrn_reflns_point_group_measured_fraction_max 0.999
_diffrn_reflns_theta_full 25.242
_diffrn_reflns_theta_max 25.997
_diffrn_reflns_theta_min 2.191
_exptl_absorpt_coefficient_mu 0.236
_exptl_absorpt_correction_T_max 0.7457
_exptl_absorpt_correction_T_min 0.6025
_exptl_absorpt_correction_type multi-scan
_exptl_absorpt_process_details sadabs
_exptl_crystal_colour colorless
_exptl_crystal_density_diffrn 1.398
_exptl_crystal_description prismatic
_exptl_crystal_F_000 1256
_exptl_crystal_size_max 0.211
_exptl_crystal_size_mid 0.154
_exptl_crystal_size_min 0.102
_refine_diff_density_max 0.281
_refine_diff_density_min -0.320
_refine_diff_density_rms 0.068
_refine_ls_extinction_method none
_refine_ls_goodness_of_fit_ref 1.047
_refine_ls_hydrogen_treatment constr
_refine_ls_matrix_type full
_refine_ls_number_parameters 381
_refine_ls_number_reflns 5602
_refine_ls_number_restraints 0
_refine_ls_restrained_S_all 1.047
_refine_ls_R_factor_all 0.0825
_refine_ls_R_factor_gt 0.0511
_refine_ls_shift/su_max 0.001
_refine_ls_shift/su_mean 0.000
_refine_ls_structure_factor_coef Fsqd
_refine_ls_weighting_details 'w=1/[\s^2^(Fo^2^)+(0.0622P)^2^+0.0295P] where P=(Fo^2^+2Fc^2^)/3'
_refine_ls_weighting_scheme calc
_refine_ls_wR_factor_gt 0.1211
_refine_ls_wR_factor_ref 0.1361
_reflns_Friedel_coverage 0.000
_reflns_number_gt 3837
_reflns_number_total 5602
_reflns_threshold_expression 'I > 2\s(I)'
_cod_data_source_file c4cc08339c2.cif
_cod_data_source_block cd214247
_cod_database_code 7116142
_shelx_space_group_comment
; 
The symmetry employed for this shelxl refinement is uniquely defined 
by the following loop, which should always be used as a source of 
symmetry information in preference to the above space-group names. 
They are only intended as comments. 
;
_shelxl_version_number 2013-4

loop_
_space_group_symop_operation_xyz
'x, y, z'
'-x, y+1/2, -z+1/2'
'-x, -y, -z'
'x, -y-1/2, z-1/2'

loop_
_atom_site_label
_atom_site_type_symbol
_atom_site_fract_x
_atom_site_fract_y
_atom_site_fract_z
_atom_site_U_iso_or_equiv
_atom_site_adp_type
_atom_site_occupancy
_atom_site_site_symmetry_order
_atom_site_calc_flag
_atom_site_refinement_flags_posn
_atom_site_refinement_flags_adp
S1 S 0.35191(4) 0.03218(6) 1.05472(5) 0.0480(2) Uani 1 1 d . .
S2 S 0.30145(4) 0.34973(6) 0.89349(5) 0.0492(2) Uani 1 1 d . .
N1 N 0.26758(12) 0.11449(17) 1.03295(14) 0.0405(5) Uani 1 1 d . .
N2 N 0.24300(12) 0.29645(16) 0.94342(14) 0.0414(5) Uani 1 1 d . .
O1 O 0.11711(12) 0.19983(15) 1.11599(13) 0.0536(5) Uani 1 1 d . .
O2 O 0.14468(11) 0.01827(14) 1.02450(12) 0.0470(4) Uani 1 1 d . .
O3 O 0.41951(11) 0.10630(17) 1.06310(15) 0.0638(5) Uani 1 1 d . .
O4 O 0.36099(12) -0.04008(16) 1.13232(14) 0.0628(5) Uani 1 1 d . .
O5 O 0.34569(13) 0.25328(17) 0.87891(15) 0.0666(6) Uani 1 1 d . .
O6 O 0.24966(13) 0.41847(18) 0.81378(12) 0.0655(5) Uani 1 1 d . .
C1 C 0.18221(16) 0.2033(2) 1.10751(16) 0.0411(6) Uani 1 1 d . .
C2 C 0.23580(15) 0.3124(2) 1.12562(17) 0.0436(6) Uani 1 1 d . .
H2A H 0.2432 0.3476 1.1847 0.052 Uiso 1 1 calc R U
H2B H 0.2913 0.2930 1.1298 0.052 Uiso 1 1 calc R U
C3 C 0.19165(14) 0.39696(19) 1.04536(16) 0.0384(5) Uani 1 1 d . .
C4 C 0.19305(15) 0.3814(2) 0.96232(17) 0.0417(6) Uani 1 1 d . .
H4 H 0.1589 0.4294 0.9129 0.050 Uiso 1 1 calc R U
C5 C 0.22675(15) 0.1711(2) 0.94071(16) 0.0390(5) Uani 1 1 d . .
H5 H 0.2516 0.1365 0.9014 0.047 Uiso 1 1 calc R U
C6 C 0.13373(15) 0.14118(19) 0.89463(16) 0.0385(5) Uani 1 1 d . .
C7 C 0.08185(16) 0.1835(2) 0.80536(17) 0.0501(6) Uani 1 1 d . .
H7 H 0.1028 0.2392 0.7780 0.060 Uiso 1 1 calc R U
C8 C 0.00018(19) 0.1442(3) 0.7569(2) 0.0647(8) Uani 1 1 d . .
H8 H -0.0338 0.1735 0.6973 0.078 Uiso 1 1 calc R U
C9 C -0.03167(18) 0.0608(3) 0.7969(2) 0.0629(8) Uani 1 1 d . .
H9 H -0.0864 0.0328 0.7631 0.075 Uiso 1 1 calc R U
C10 C 0.01662(17) 0.0194(2) 0.8854(2) 0.0540(7) Uani 1 1 d . .
H10 H -0.0051 -0.0358 0.9124 0.065 Uiso 1 1 calc R U
C11 C 0.09934(15) 0.0612(2) 0.93507(17) 0.0418(6) Uani 1 1 d . .
C12 C 0.21380(15) 0.0907(2) 1.07907(17) 0.0422(6) Uani 1 1 d . .
H12 H 0.2481 0.0486 1.1373 0.051 Uiso 1 1 calc R U
C13 C 0.14288(15) 0.4956(2) 1.05788(17) 0.0414(6) Uani 1 1 d . .
C14 C 0.13547(18) 0.5993(2) 1.00935(19) 0.0538(7) Uani 1 1 d . .
H14 H 0.1635 0.6074 0.9711 0.065 Uiso 1 1 calc R U
C15 C 0.0874(2) 0.6905(2) 1.0168(2) 0.0638(8) Uani 1 1 d . .
H15 H 0.0820 0.7584 0.9825 0.077 Uiso 1 1 calc R U
C16 C 0.04780(18) 0.6807(3) 1.0750(2) 0.0640(8) Uani 1 1 d . .
H16 H 0.0150 0.7416 1.0800 0.077 Uiso 1 1 calc R U
C17 C 0.05660(19) 0.5818(3) 1.1253(2) 0.0627(8) Uani 1 1 d . .
H17 H 0.0307 0.5762 1.1658 0.075 Uiso 1 1 calc R U
C18 C 0.10352(17) 0.4889(2) 1.11736(19) 0.0518(7) Uani 1 1 d . .
H18 H 0.1086 0.4217 1.1523 0.062 Uiso 1 1 calc R U
C19 C 0.32495(16) -0.0529(2) 0.95329(19) 0.0493(7) Uani 1 1 d . .
C20 C 0.3734(2) -0.0453(3) 0.9043(2) 0.0709(9) Uani 1 1 d . .
H20 H 0.4180 0.0074 0.9223 0.085 Uiso 1 1 calc R U
C21 C 0.3547(2) -0.1174(3) 0.8279(3) 0.0868(11) Uani 1 1 d . .
H21 H 0.3878 -0.1133 0.7950 0.104 Uiso 1 1 calc R U
C22 C 0.2884(2) -0.1953(3) 0.7987(2) 0.0708(9) Uani 1 1 d . .
C23 C 0.2398(2) -0.1980(3) 0.8474(2) 0.0702(9) Uani 1 1 d . .
H23 H 0.1936 -0.2480 0.8276 0.084 Uiso 1 1 calc R U
C24 C 0.25756(18) -0.1286(2) 0.9249(2) 0.0615(8) Uani 1 1 d . .
H24 H 0.2244 -0.1327 0.9578 0.074 Uiso 1 1 calc R U
C25 C 0.2715(3) -0.2773(3) 0.7175(3) 0.1035(13) Uani 1 1 d . .
H25A H 0.3142 -0.3368 0.7370 0.155 Uiso 1 1 calc R U
H25B H 0.2729 -0.2348 0.6656 0.155 Uiso 1 1 calc R U
H25C H 0.2168 -0.3124 0.6983 0.155 Uiso 1 1 calc R U
C26 C 0.36949(16) 0.4443(2) 0.98088(18) 0.0465(6) Uani 1 1 d . .
C27 C 0.3629(2) 0.5600(3) 0.9645(2) 0.0847(11) Uani 1 1 d . .
H27 H 0.3258 0.5883 0.9057 0.102 Uiso 1 1 calc R U
C28 C 0.4111(2) 0.6363(3) 1.0349(3) 0.0926(12) Uani 1 1 d . .
H28 H 0.4062 0.7156 1.0221 0.111 Uiso 1 1 calc R U
C29 C 0.46541(17) 0.5998(3) 1.1220(2) 0.0562(7) Uani 1 1 d . .
C30 C 0.4731(2) 0.4821(3) 1.1361(2) 0.0782(10) Uani 1 1 d . .
H30 H 0.5110 0.4538 1.1945 0.094 Uiso 1 1 calc R U
C31 C 0.42647(19) 0.4043(3) 1.0666(2) 0.0728(9) Uani 1 1 d . .
H31 H 0.4337 0.3248 1.0779 0.087 Uiso 1 1 calc R U
C32 C 0.5144(2) 0.6861(3) 1.1989(2) 0.0768(9) Uani 1 1 d . .
H32A H 0.5148 0.7604 1.1713 0.115 Uiso 1 1 calc R U
H32B H 0.5716 0.6592 1.2334 0.115 Uiso 1 1 calc R U
H32C H 0.4880 0.6934 1.2410 0.115 Uiso 1 1 calc R U

loop_
_atom_site_aniso_label
_atom_site_aniso_U_11
_atom_site_aniso_U_22
_atom_site_aniso_U_33
_atom_site_aniso_U_23
_atom_site_aniso_U_13
_atom_site_aniso_U_12
S1 0.0394(4) 0.0474(4) 0.0553(4) 0.0016(3) 0.0186(3) 0.0061(3)
S2 0.0587(4) 0.0547(4) 0.0454(4) -0.0011(3) 0.0330(3) -0.0094(3)
N1 0.0397(11) 0.0433(11) 0.0426(11) 0.0058(9) 0.0217(10) 0.0060(9)
N2 0.0500(12) 0.0401(11) 0.0454(12) 0.0002(9) 0.0311(10) -0.0012(9)
O1 0.0590(12) 0.0562(11) 0.0589(12) 0.0021(9) 0.0381(10) 0.0021(9)
O2 0.0554(11) 0.0415(9) 0.0510(11) 0.0021(8) 0.0293(9) -0.0041(8)
O3 0.0421(10) 0.0675(12) 0.0811(14) -0.0064(11) 0.0258(10) -0.0050(9)
O4 0.0621(12) 0.0599(12) 0.0603(12) 0.0148(10) 0.0205(10) 0.0176(9)
O5 0.0776(13) 0.0675(12) 0.0863(15) -0.0135(11) 0.0653(13) -0.0101(10)
O6 0.0785(13) 0.0762(13) 0.0403(11) 0.0101(9) 0.0242(10) -0.0148(11)
C1 0.0462(15) 0.0484(14) 0.0303(12) 0.0076(10) 0.0180(11) 0.0055(11)
C2 0.0481(14) 0.0479(14) 0.0344(13) -0.0033(11) 0.0175(11) 0.0040(11)
C3 0.0406(13) 0.0371(12) 0.0404(13) -0.0034(10) 0.0202(11) -0.0035(10)
C4 0.0478(14) 0.0383(12) 0.0422(14) 0.0066(11) 0.0223(12) 0.0038(11)
C5 0.0457(14) 0.0387(12) 0.0401(13) 0.0010(10) 0.0256(11) 0.0030(11)
C6 0.0415(13) 0.0408(13) 0.0391(13) -0.0051(10) 0.0231(11) 0.0020(10)
C7 0.0549(16) 0.0615(16) 0.0386(14) -0.0050(12) 0.0245(13) 0.0032(13)
C8 0.0549(18) 0.092(2) 0.0407(15) -0.0109(15) 0.0141(14) 0.0080(16)
C9 0.0469(17) 0.080(2) 0.061(2) -0.0278(16) 0.0222(15) -0.0114(15)
C10 0.0531(17) 0.0538(16) 0.0658(19) -0.0184(14) 0.0357(15) -0.0127(13)
C11 0.0473(14) 0.0386(13) 0.0455(14) -0.0075(11) 0.0256(12) -0.0005(11)
C12 0.0435(14) 0.0447(14) 0.0405(13) 0.0067(11) 0.0202(12) 0.0033(11)
C13 0.0429(14) 0.0424(13) 0.0399(14) -0.0050(11) 0.0189(12) -0.0025(11)
C14 0.0680(18) 0.0467(15) 0.0546(17) -0.0003(13) 0.0338(15) 0.0035(13)
C15 0.080(2) 0.0422(15) 0.066(2) -0.0004(14) 0.0290(17) 0.0101(14)
C16 0.0606(18) 0.0565(18) 0.075(2) -0.0190(16) 0.0289(17) 0.0102(15)
C17 0.0666(19) 0.0642(19) 0.070(2) -0.0153(16) 0.0419(17) 0.0007(16)
C18 0.0613(17) 0.0497(15) 0.0528(16) -0.0053(12) 0.0326(15) 0.0016(13)
C19 0.0452(15) 0.0463(14) 0.0597(17) 0.0003(12) 0.0257(14) 0.0138(12)
C20 0.065(2) 0.074(2) 0.087(2) -0.0103(18) 0.0465(19) 0.0026(16)
C21 0.094(3) 0.096(3) 0.097(3) -0.009(2) 0.066(2) 0.018(2)
C22 0.070(2) 0.072(2) 0.060(2) -0.0057(16) 0.0183(18) 0.0271(17)
C23 0.0580(19) 0.0630(19) 0.079(2) -0.0156(17) 0.0195(18) 0.0035(15)
C24 0.0533(17) 0.0590(17) 0.076(2) -0.0105(16) 0.0314(16) 0.0005(14)
C25 0.124(3) 0.102(3) 0.069(2) -0.018(2) 0.028(2) 0.033(2)
C26 0.0488(15) 0.0479(14) 0.0516(16) 0.0049(12) 0.0298(13) -0.0034(12)
C27 0.105(3) 0.0529(18) 0.064(2) 0.0117(16) 0.0054(19) -0.0085(18)
C28 0.119(3) 0.0461(18) 0.082(3) 0.0035(17) 0.015(2) -0.0099(19)
C29 0.0526(17) 0.0641(18) 0.0595(18) -0.0006(14) 0.0312(15) -0.0110(14)
C30 0.069(2) 0.070(2) 0.065(2) 0.0083(17) 0.0002(17) -0.0069(17)
C31 0.074(2) 0.0501(17) 0.073(2) 0.0072(16) 0.0120(18) -0.0035(15)
C32 0.077(2) 0.082(2) 0.075(2) -0.0180(18) 0.0365(19) -0.0275(18)

loop_
_atom_type_symbol
_atom_type_description
_atom_type_scat_dispersion_real
_atom_type_scat_dispersion_imag
_atom_type_scat_source
C C 0.0033 0.0016 'International Tables Vol C Tables 4.2.6.8 and 6.1.1.4'
H H 0.0000 0.0000 'International Tables Vol C Tables 4.2.6.8 and 6.1.1.4'
N N 0.0061 0.0033 'International Tables Vol C Tables 4.2.6.8 and 6.1.1.4'
O O 0.0106 0.0060 'International Tables Vol C Tables 4.2.6.8 and 6.1.1.4'
S S 0.1246 0.1234 'International Tables Vol C Tables 4.2.6.8 and 6.1.1.4'

loop_
_geom_angle_atom_site_label_1
_geom_angle_atom_site_label_2
_geom_angle_atom_site_label_3
_geom_angle
O3 S1 O4 119.33(12)
O3 S1 N1 107.96(11)
O4 S1 N1 105.63(11)
O3 S1 C19 107.83(13)
O4 S1 C19 109.90(12)
N1 S1 C19 105.31(11)
O6 S2 O5 118.18(13)
O6 S2 N2 109.52(11)
O5 S2 N2 106.14(11)
O6 S2 C26 107.70(12)
O5 S2 C26 112.10(13)
N2 S2 C26 101.97(11)
C12 N1 C5 115.96(18)
C12 N1 S1 120.24(16)
C5 N1 S1 117.92(15)
C4 N2 C5 123.44(18)
C4 N2 S2 113.96(15)
C5 N2 S2 120.18(15)
C11 O2 C12 112.03(17)
O1 C1 C2 123.0(2)
O1 C1 C12 118.5(2)
C2 C1 C12 118.5(2)
C3 C2 C1 108.80(19)
C3 C2 H2A 109.9
C1 C2 H2A 109.9
C3 C2 H2B 109.9
C1 C2 H2B 109.9
H2A C2 H2B 108.3
C4 C3 C13 119.3(2)
C4 C3 C2 120.9(2)
C13 C3 C2 119.7(2)
C3 C4 N2 124.8(2)
C3 C4 H4 117.6
N2 C4 H4 117.6
N1 C5 N2 113.74(19)
N1 C5 C6 109.80(18)
N2 C5 C6 113.19(19)
N1 C5 H5 106.5
N2 C5 H5 106.5
C6 C5 H5 106.5
C7 C6 C11 118.0(2)
C7 C6 C5 120.3(2)
C11 C6 C5 121.3(2)
C8 C7 C6 121.0(3)
C8 C7 H7 119.5
C6 C7 H7 119.5
C7 C8 C9 120.0(3)
C7 C8 H8 120.0
C9 C8 H8 120.0
C10 C9 C8 120.7(3)
C10 C9 H9 119.7
C8 C9 H9 119.7
C9 C10 C11 119.0(3)
C9 C10 H10 120.5
C11 C10 H10 120.5
O2 C11 C6 122.1(2)
O2 C11 C10 116.7(2)
C6 C11 C10 121.2(2)
O2 C12 N1 112.32(19)
O2 C12 C1 110.48(19)
N1 C12 C1 112.28(19)
O2 C12 H12 107.1
N1 C12 H12 107.1
C1 C12 H12 107.1
C18 C13 C14 117.5(2)
C18 C13 C3 122.1(2)
C14 C13 C3 120.4(2)
C15 C14 C13 121.4(3)
C15 C14 H14 119.3
C13 C14 H14 119.3
C16 C15 C14 119.7(3)
C16 C15 H15 120.1
C14 C15 H15 120.1
C17 C16 C15 119.8(3)
C17 C16 H16 120.1
C15 C16 H16 120.1
C16 C17 C18 121.1(3)
C16 C17 H17 119.5
C18 C17 H17 119.5
C13 C18 C17 120.4(3)
C13 C18 H18 119.8
C17 C18 H18 119.8
C20 C19 C24 120.6(3)
C20 C19 S1 119.1(2)
C24 C19 S1 120.3(2)
C19 C20 C21 118.6(3)
C19 C20 H20 120.7
C21 C20 H20 120.7
C20 C21 C22 122.1(3)
C20 C21 H21 118.9
C22 C21 H21 118.9
C23 C22 C21 117.7(3)
C23 C22 C25 121.2(4)
C21 C22 C25 121.2(4)
C22 C23 C24 121.7(3)
C22 C23 H23 119.1
C24 C23 H23 119.1
C23 C24 C19 119.3(3)
C23 C24 H24 120.4
C19 C24 H24 120.4
C22 C25 H25A 109.5
C22 C25 H25B 109.5
H25A C25 H25B 109.5
C22 C25 H25C 109.5
H25A C25 H25C 109.5
H25B C25 H25C 109.5
C27 C26 C31 119.1(3)
C27 C26 S2 119.2(2)
C31 C26 S2 121.6(2)
C26 C27 C28 120.0(3)
C26 C27 H27 120.0
C28 C27 H27 120.0
C29 C28 C27 122.4(3)
C29 C28 H28 118.8
C27 C28 H28 118.8
C28 C29 C30 116.6(3)
C28 C29 C32 121.0(3)
C30 C29 C32 122.5(3)
C29 C30 C31 122.1(3)
C29 C30 H30 119.0
C31 C30 H30 119.0
C26 C31 C30 119.7(3)
C26 C31 H31 120.1
C30 C31 H31 120.1
C29 C32 H32A 109.5
C29 C32 H32B 109.5
H32A C32 H32B 109.5
C29 C32 H32C 109.5
H32A C32 H32C 109.5
H32B C32 H32C 109.5

loop_
_geom_bond_atom_site_label_1
_geom_bond_atom_site_label_2
_geom_bond_distance
S1 O3 1.4170(19)
S1 O4 1.428(2)
S1 N1 1.6595(19)
S1 C19 1.753(3)
S2 O6 1.427(2)
S2 O5 1.4264(19)
S2 N2 1.6524(19)
S2 C26 1.754(3)
N1 C12 1.440(3)
N1 C5 1.464(3)
N2 C4 1.425(3)
N2 C5 1.466(3)
O1 C1 1.203(3)
O2 C11 1.374(3)
O2 C12 1.413(3)
C1 C2 1.518(3)
C1 C12 1.548(3)
C2 C3 1.514(3)
C2 H2A 0.9700
C2 H2B 0.9700
C3 C4 1.329(3)
C3 C13 1.482(3)
C4 H4 0.9300
C5 C6 1.508(3)
C5 H5 0.9800
C6 C7 1.390(3)
C6 C11 1.394(3)
C7 C8 1.374(4)
C7 H7 0.9300
C8 C9 1.389(4)
C8 H8 0.9300
C9 C10 1.365(4)
C9 H9 0.9300
C10 C11 1.400(3)
C10 H10 0.9300
C12 H12 0.9800
C13 C18 1.382(3)
C13 C14 1.392(3)
C14 C15 1.380(4)
C14 H14 0.9300
C15 C16 1.371(4)
C15 H15 0.9300
C16 C17 1.355(4)
C16 H16 0.9300
C17 C18 1.385(4)
C17 H17 0.9300
C18 H18 0.9300
C19 C20 1.373(4)
C19 C24 1.376(4)
C20 C21 1.377(5)
C20 H20 0.9300
C21 C22 1.378(5)
C21 H21 0.9300
C22 C23 1.369(5)
C22 C25 1.510(4)
C23 C24 1.375(4)
C23 H23 0.9300
C24 H24 0.9300
C25 H25A 0.9600
C25 H25B 0.9600
C25 H25C 0.9600
C26 C27 1.350(4)
C26 C31 1.365(4)
C27 C28 1.379(5)
C27 H27 0.9300
C28 C29 1.353(4)
C28 H28 0.9300
C29 C30 1.368(4)
C29 C32 1.513(4)
C30 C31 1.375(4)
C30 H30 0.9300
C31 H31 0.9300
C32 H32A 0.9600
C32 H32B 0.9600
C32 H32C 0.9600

loop_
_geom_torsion_atom_site_label_1
_geom_torsion_atom_site_label_2
_geom_torsion_atom_site_label_3
_geom_torsion_atom_site_label_4
_geom_torsion
O3 S1 N1 C12 -138.16(19)
O4 S1 N1 C12 -9.4(2)
C19 S1 N1 C12 106.9(2)
O3 S1 N1 C5 69.92(19)
O4 S1 N1 C5 -161.37(17)
C19 S1 N1 C5 -45.1(2)
O6 S2 N2 C4 -50.7(2)
O5 S2 N2 C4 -179.28(18)
C26 S2 N2 C4 63.22(19)
O6 S2 N2 C5 112.30(19)
O5 S2 N2 C5 -16.3(2)
C26 S2 N2 C5 -133.82(19)
O1 C1 C2 C3 -73.3(3)
C12 C1 C2 C3 108.2(2)
C1 C2 C3 C4 -76.5(3)
C1 C2 C3 C13 100.7(2)
C13 C3 C4 N2 174.4(2)
C2 C3 C4 N2 -8.4(4)
C5 N2 C4 C3 69.6(3)
S2 N2 C4 C3 -128.1(2)
C12 N1 C5 N2 101.0(2)
S1 N1 C5 N2 -105.93(19)
C12 N1 C5 C6 -27.0(3)
S1 N1 C5 C6 126.07(17)
C4 N2 C5 N1 -86.8(3)
S2 N2 C5 N1 111.95(19)
C4 N2 C5 C6 39.5(3)
S2 N2 C5 C6 -121.82(19)
N1 C5 C6 C7 -178.9(2)
N2 C5 C6 C7 52.8(3)
N1 C5 C6 C11 -5.9(3)
N2 C5 C6 C11 -134.2(2)
C11 C6 C7 C8 -2.5(4)
C5 C6 C7 C8 170.7(2)
C6 C7 C8 C9 -0.1(4)
C7 C8 C9 C10 1.9(4)
C8 C9 C10 C11 -0.8(4)
C12 O2 C11 C6 20.4(3)
C12 O2 C11 C10 -160.4(2)
C7 C6 C11 O2 -177.3(2)
C5 C6 C11 O2 9.6(3)
C7 C6 C11 C10 3.6(3)
C5 C6 C11 C10 -169.6(2)
C9 C10 C11 O2 178.8(2)
C9 C10 C11 C6 -2.0(4)
C11 O2 C12 N1 -53.4(2)
C11 O2 C12 C1 72.9(2)
C5 N1 C12 O2 58.9(3)
S1 N1 C12 O2 -93.6(2)
C5 N1 C12 C1 -66.3(3)
S1 N1 C12 C1 141.20(17)
O1 C1 C12 O2 28.7(3)
C2 C1 C12 O2 -152.71(19)
O1 C1 C12 N1 154.9(2)
C2 C1 C12 N1 -26.5(3)
C4 C3 C13 C18 147.6(3)
C2 C3 C13 C18 -29.7(3)
C4 C3 C13 C14 -32.6(4)
C2 C3 C13 C14 150.1(2)
C18 C13 C14 C15 -2.9(4)
C3 C13 C14 C15 177.2(2)
C13 C14 C15 C16 1.8(4)
C14 C15 C16 C17 0.5(5)
C15 C16 C17 C18 -1.5(5)
C14 C13 C18 C17 1.9(4)
C3 C13 C18 C17 -178.3(2)
C16 C17 C18 C13 0.3(4)
O3 S1 C19 C20 5.5(3)
O4 S1 C19 C20 -126.1(2)
N1 S1 C19 C20 120.6(2)
O3 S1 C19 C24 -176.3(2)
O4 S1 C19 C24 52.1(2)
N1 S1 C19 C24 -61.2(2)
C24 C19 C20 C21 -1.9(5)
S1 C19 C20 C21 176.3(2)
C19 C20 C21 C22 0.8(5)
C20 C21 C22 C23 1.1(5)
C20 C21 C22 C25 -177.2(3)
C21 C22 C23 C24 -2.2(5)
C25 C22 C23 C24 176.1(3)
C22 C23 C24 C19 1.2(5)
C20 C19 C24 C23 0.9(4)
S1 C19 C24 C23 -177.3(2)
O6 S2 C26 C27 2.1(3)
O5 S2 C26 C27 133.8(3)
N2 S2 C26 C27 -113.1(3)
O6 S2 C26 C31 179.2(2)
O5 S2 C26 C31 -49.1(3)
N2 S2 C26 C31 64.0(3)
C31 C26 C27 C28 -2.3(5)
S2 C26 C27 C28 174.9(3)
C26 C27 C28 C29 -0.7(6)
C27 C28 C29 C30 2.7(6)
C27 C28 C29 C32 -177.2(4)
C28 C29 C30 C31 -1.8(5)
C32 C29 C30 C31 178.1(3)
C27 C26 C31 C30 3.1(5)
S2 C26 C31 C30 -174.0(3)
C29 C30 C31 C26 -1.1(5)
